data_2233942
loop_
_publ_author_name
'Gao, Hui-Peng'
'Guo, Ming-Lin'

_publ_section_title
;
 Bis(\m-3-nitrophthalato-\k^2^<i>O</i>^1^:<i>O</i>^2^)bis[(thiourea-\k<i>S</i>)zinc]
 dihydrate
;
_journal_coeditor_code MW2049
_journal_issue 3
_journal_name_full 'Acta Crystallographica Section E'
_journal_page_first m264
_journal_paper_doi 10.1107/S1600536812004679
_journal_volume 68
_journal_year 2012
_chemical_formula_iupac '[Zn2 (C8 H3 N O6)2 (C H4 N2 S)4], 2H2 O'
_chemical_formula_moiety 'C20 H22 N10 O12 S4 Zn2, 2(H2 O)'
_chemical_formula_sum 'C20 H26 N10 O14 S4 Zn2'
_chemical_formula_weight 889.49
_chemical_name_systematic
;
Bis(\m-3-nitrophthalato-\k^2^<i>O</i>^1^:<i>O</i>^2^)bis[(thiourea-
\k<i>S</i>)zinc] dihydrate
;
_space_group_IT_number 14
_symmetry_cell_setting monoclinic
_symmetry_space_group_name_Hall '-P 2ybc'
_symmetry_space_group_name_H-M 'P 1 21/c 1'
_atom_sites_solution_hydrogens geom
_atom_sites_solution_primary direct
_atom_sites_solution_secondary difmap
_audit_creation_method SHELXL-97
_cell_angle_alpha 90.00
_cell_angle_beta 104.960(6)
_cell_angle_gamma 90.00
_cell_formula_units_Z 2
_cell_length_a 7.661(3)
_cell_length_b 18.999(7)
_cell_length_c 11.732(4)
_cell_measurement_reflns_used 6473
_cell_measurement_temperature 294(2)
_cell_measurement_theta_max 27.9
_cell_measurement_theta_min 1.8
_cell_volume 1649.7(11)
_computing_cell_refinement 'CrystalClear (Rigaku/MSC, 2005)'
_computing_data_collection 'CrystalClear (Rigaku/MSC, 2005)'
_computing_data_reduction 'CrystalClear (Rigaku/MSC, 2005)'
_computing_molecular_graphics 'SHELXTL (Sheldrick, 2008)'
_computing_publication_material 'SHELXTL (Sheldrick, 2008)'
_computing_structure_refinement 'SHELXL97 (Sheldrick, 2008)'
_computing_structure_solution 'SHELXS97 (Sheldrick, 2008)'
_diffrn_ambient_temperature 294(2)
_diffrn_detector_area_resol_mean 28.571
_diffrn_measured_fraction_theta_full 0.996
_diffrn_measured_fraction_theta_max 0.996
_diffrn_measurement_device_type 'Rigaku Saturn CCD area-detector'
_diffrn_measurement_method \w
_diffrn_radiation_monochromator confocal
_diffrn_radiation_source 'rotating anode'
_diffrn_radiation_type MoK\a
_diffrn_radiation_wavelength 0.71073
_diffrn_reflns_av_R_equivalents 0.0296
_diffrn_reflns_av_sigmaI/netI 0.0370
_diffrn_reflns_limit_h_max 9
_diffrn_reflns_limit_h_min -10
_diffrn_reflns_limit_k_max 24
_diffrn_reflns_limit_k_min -24
_diffrn_reflns_limit_l_max 15
_diffrn_reflns_limit_l_min -15
_diffrn_reflns_number 13709
_diffrn_reflns_theta_full 27.87
_diffrn_reflns_theta_max 27.87
_diffrn_reflns_theta_min 2.09
_diffrn_standards_number 0
_exptl_absorpt_coefficient_mu 1.788
_exptl_absorpt_correction_T_max 0.885
_exptl_absorpt_correction_T_min 0.803
_exptl_absorpt_correction_type multi-scan
_exptl_absorpt_process_details '(CrystalClear; Rigaku/MSC, 2005)'
_exptl_crystal_colour Colorless
_exptl_crystal_density_diffrn 1.791
_exptl_crystal_density_method 'not measured'
_exptl_crystal_description Needle
_exptl_crystal_F_000 904
_exptl_crystal_size_max 0.20
_exptl_crystal_size_mid 0.10
_exptl_crystal_size_min 0.08
_refine_diff_density_max 0.350
_refine_diff_density_min -0.504
_refine_ls_extinction_method none
_refine_ls_goodness_of_fit_ref 0.995
_refine_ls_hydrogen_treatment constr
_refine_ls_matrix_type full
_refine_ls_number_parameters 245
_refine_ls_number_reflns 3905
_refine_ls_number_restraints 19
_refine_ls_restrained_S_all 1.006
_refine_ls_R_factor_all 0.0299
_refine_ls_R_factor_gt 0.0238
_refine_ls_shift/su_max 0.001
_refine_ls_shift/su_mean 0.000
_refine_ls_structure_factor_coef Fsqd
_refine_ls_weighting_details 'calc w=1/[\s^2^(Fo^2^)+(0.0340P)^2^] where P=(Fo^2^+2Fc^2^)/3'
_refine_ls_weighting_scheme calc
_refine_ls_wR_factor_gt 0.0627
_refine_ls_wR_factor_ref 0.0642
_reflns_number_gt 3018
_reflns_number_total 3905
_reflns_threshold_expression I>2\s(I)
_cod_data_source_file mw2049.cif
_cod_data_source_block I
_cod_original_sg_symbol_H-M 'P 21/c'
_cod_database_code 2233942
_cod_database_fobs_code 2233942

loop_
_symmetry_equiv_pos_as_xyz
'x, y, z'
'-x, y+1/2, -z+1/2'
'-x, -y, -z'
'x, -y-1/2, z-1/2'

loop_
_atom_site_type_symbol
_atom_site_label
_atom_site_fract_x
_atom_site_fract_y
_atom_site_fract_z
_atom_site_U_iso_or_equiv
_atom_site_adp_type
_atom_site_calc_flag
_atom_site_refinement_flags
_atom_site_occupancy
_atom_site_symmetry_multiplicity
_atom_site_disorder_assembly
_atom_site_disorder_group
Zn Zn1 0.26375(3) 0.465538(10) 0.296748(17) 0.01321(7) Uani d . 1 1 . .
S S1 0.38057(7) 0.46840(2) 0.13467(4) 0.02084(11) Uani d . 1 1 . .
S S2 -0.04728(6) 0.45989(2) 0.25699(4) 0.01749(11) Uani d . 1 1 A .
O O1 0.55143(16) 0.59210(7) 0.30902(11) 0.0204(3) Uani d . 1 1 . .
O O2 0.31823(16) 0.55754(6) 0.37813(10) 0.0161(3) Uani d . 1 1 . .
O O3 0.61945(17) 0.59897(6) 0.57337(11) 0.0174(3) Uani d . 1 1 . .
O O4 0.69068(19) 0.69389(7) 0.68684(11) 0.0275(3) Uani d . 1 1 . .
O O5 0.06166(18) 0.73729(7) 0.13145(11) 0.0259(3) Uani d . 1 1 . .
O O6 0.18545(19) 0.63506(7) 0.17013(12) 0.0265(3) Uani d . 1 1 . .
N N1 0.2512(2) 0.41575(8) -0.07518(13) 0.0231(4) Uani d . 1 1 . .
H H1A 0.3054 0.4533 -0.0982 0.028 Uiso d R 1 1 . .
H H1B 0.1905 0.3849 -0.1292 0.028 Uiso d R 1 1 . .
N N2 0.1825(2) 0.35129(8) 0.07208(13) 0.0197(3) Uani d . 1 1 . .
H H2A 0.1903 0.3450 0.1493 0.024 Uiso d R 1 1 . .
H H2B 0.1214 0.3201 0.0188 0.024 Uiso d R 1 1 . .
N N3 -0.0126(14) 0.3943(6) 0.4644(9) 0.0311(18) Uani d PDU 0.53(3) 1 A 1
H H3A 0.0835 0.3710 0.4527 0.037 Uiso d PR 0.53(3) 1 A 1
H H3B -0.0499 0.3863 0.5300 0.037 Uiso d PR 0.53(3) 1 A 1
N N4 -0.2513(9) 0.4699(6) 0.4019(7) 0.0212(14) Uani d PD 0.53(3) 1 A 1
H H4A -0.3110 0.4987 0.3440 0.025 Uiso d PR 0.53(3) 1 A 1
H H4B -0.2931 0.4628 0.4660 0.025 Uiso d PR 0.53(3) 1 A 1
N N3' 0.0236(16) 0.4119(6) 0.4809(8) 0.0223(17) Uani d PD 0.47(3) 1 A 2
H H3'A 0.1369 0.4041 0.4753 0.027 Uiso d PR 0.47(3) 1 A 2
H H3'B -0.0070 0.4010 0.5478 0.027 Uiso d PR 0.47(3) 1 A 2
N N4' -0.2637(8) 0.4451(9) 0.3977(8) 0.0306(19) Uani d PDU 0.47(3) 1 A 2
H H4'A -0.3495 0.4646 0.3389 0.037 Uiso d PR 0.47(3) 1 A 2
H H4'B -0.2890 0.4336 0.4661 0.037 Uiso d PR 0.47(3) 1 A 2
N N5 0.1667(2) 0.69621(8) 0.19691(13) 0.0187(3) Uani d . 1 1 . .
C C1 0.4272(2) 0.60353(9) 0.35579(15) 0.0139(4) Uani d . 1 1 . .
C C2 0.3923(2) 0.67846(9) 0.38999(15) 0.0121(3) Uani d . 1 1 . .
C C3 0.2711(2) 0.72277(9) 0.31257(15) 0.0149(4) Uani d . 1 1 . .
C C4 0.2396(2) 0.79171(9) 0.33902(17) 0.0191(4) Uani d . 1 1 . .
H H4 0.1577 0.8191 0.2847 0.023 Uiso calc R 1 1 . .
C C5 0.3301(2) 0.81947(9) 0.44617(16) 0.0198(4) Uani d . 1 1 . .
H H5 0.3125 0.8661 0.4646 0.024 Uiso calc R 1 1 . .
C C6 0.4482(2) 0.77666(9) 0.52632(16) 0.0164(4) Uani d . 1 1 . .
H H6 0.5074 0.7948 0.5997 0.020 Uiso calc R 1 1 . .
C C7 0.4805(2) 0.70735(9) 0.49987(15) 0.0134(4) Uani d . 1 1 . .
C C8 0.6076(2) 0.66467(9) 0.59491(15) 0.0148(4) Uani d . 1 1 . .
C C9 0.2607(2) 0.40643(9) 0.03736(16) 0.0173(4) Uani d . 1 1 . .
C C10 -0.1008(2) 0.43850(10) 0.38726(16) 0.0185(4) Uani d D 1 1 . .
O O7 0.83935(17) 0.67482(7) 0.28846(11) 0.0237(3) Uani d . 1 1 . .
H H7A 0.7478 0.6517 0.2960 0.036 Uiso d R 1 1 . .
H H7B 0.8098 0.7152 0.2584 0.036 Uiso d R 1 1 . .

loop_
_atom_site_aniso_label
_atom_site_aniso_U_11
_atom_site_aniso_U_22
_atom_site_aniso_U_33
_atom_site_aniso_U_12
_atom_site_aniso_U_13
_atom_site_aniso_U_23
Zn1 0.01454(11) 0.01171(11) 0.01271(12) -0.00086(7) 0.00228(8) -0.00136(8)
S1 0.0248(2) 0.0223(3) 0.0178(2) -0.00789(18) 0.0096(2) -0.00637(19)
S2 0.0157(2) 0.0219(2) 0.0154(2) -0.00093(17) 0.00484(18) 0.00302(18)
O1 0.0182(6) 0.0195(7) 0.0255(7) -0.0014(5) 0.0091(6) -0.0084(5)
O2 0.0224(7) 0.0112(6) 0.0149(7) -0.0049(5) 0.0050(6) -0.0018(5)
O3 0.0208(6) 0.0130(6) 0.0164(7) 0.0030(5) 0.0009(6) -0.0008(5)
O4 0.0386(8) 0.0150(7) 0.0194(7) -0.0019(6) -0.0098(6) -0.0017(5)
O5 0.0258(7) 0.0248(8) 0.0217(7) 0.0036(6) -0.0035(6) 0.0052(6)
O6 0.0362(8) 0.0194(7) 0.0201(7) 0.0019(6) 0.0005(6) -0.0040(6)
N1 0.0316(9) 0.0216(9) 0.0154(8) -0.0012(7) 0.0050(7) -0.0003(6)
N2 0.0248(8) 0.0211(8) 0.0117(8) -0.0058(6) 0.0019(7) -0.0046(6)
N3 0.031(3) 0.030(3) 0.035(3) 0.010(3) 0.014(2) 0.015(3)
N4 0.024(2) 0.021(3) 0.024(2) -0.0007(18) 0.0156(18) 0.004(2)
N3' 0.038(4) 0.019(3) 0.015(3) 0.003(3) 0.017(3) 0.004(2)
N4' 0.016(2) 0.054(5) 0.021(2) -0.014(3) 0.0036(18) 0.010(3)
N5 0.0186(8) 0.0204(9) 0.0166(8) -0.0025(6) 0.0033(7) 0.0021(6)
C1 0.0146(8) 0.0140(9) 0.0108(9) -0.0005(6) -0.0011(7) -0.0004(6)
C2 0.0119(8) 0.0105(8) 0.0158(9) -0.0018(6) 0.0072(7) -0.0004(6)
C3 0.0153(8) 0.0156(9) 0.0135(9) -0.0025(7) 0.0034(7) 0.0003(7)
C4 0.0184(9) 0.0168(9) 0.0212(10) 0.0036(7) 0.0033(8) 0.0050(7)
C5 0.0232(9) 0.0113(9) 0.0253(10) 0.0020(7) 0.0070(8) -0.0012(7)
C6 0.0169(8) 0.0141(9) 0.0186(9) -0.0013(7) 0.0050(8) -0.0021(7)
C7 0.0124(8) 0.0126(9) 0.0157(9) -0.0009(6) 0.0044(7) 0.0010(7)
C8 0.0153(8) 0.0131(9) 0.0164(9) -0.0021(6) 0.0047(8) 0.0006(7)
C9 0.0166(9) 0.0184(10) 0.0164(9) 0.0040(7) 0.0032(8) -0.0018(7)
C10 0.0225(9) 0.0170(9) 0.0163(10) -0.0086(7) 0.0054(8) -0.0047(7)
O7 0.0227(7) 0.0188(7) 0.0303(8) 0.0006(5) 0.0083(6) 0.0061(6)

loop_
_atom_type_symbol
_atom_type_description
_atom_type_scat_dispersion_real
_atom_type_scat_dispersion_imag
_atom_type_scat_source
C C 0.0033 0.0016 'International Tables Vol C Tables 4.2.6.8 and 6.1.1.4'
H H 0.0000 0.0000 'International Tables Vol C Tables 4.2.6.8 and 6.1.1.4'
N N 0.0061 0.0033 'International Tables Vol C Tables 4.2.6.8 and 6.1.1.4'
O O 0.0106 0.0060 'International Tables Vol C Tables 4.2.6.8 and 6.1.1.4'
S S 0.1246 0.1234 'International Tables Vol C Tables 4.2.6.8 and 6.1.1.4'
Zn Zn 0.2839 1.4301 'International Tables Vol C Tables 4.2.6.8 and 6.1.1.4'

loop_
_geom_angle_atom_site_label_1
_geom_angle_atom_site_label_2
_geom_angle_atom_site_label_3
_geom_angle_site_symmetry_1
_geom_angle_site_symmetry_3
_geom_angle
O3 Zn1 O2 3_666 . 100.25(5)
O3 Zn1 S1 3_666 . 117.10(4)
O2 Zn1 S1 . . 107.36(4)
O3 Zn1 S2 3_666 . 111.37(4)
O2 Zn1 S2 . . 102.48(4)
S1 Zn1 S2 . . 115.80(2)
C9 S1 Zn1 . . 106.01(7)
C10 S2 Zn1 . . 107.45(6)
C1 O2 Zn1 . . 124.72(12)
C8 O3 Zn1 . 3_666 119.48(11)
C9 N1 H1A . . 119.8
C9 N1 H1B . . 120.2
H1A N1 H1B . . 120.0
C9 N2 H2A . . 119.8
C9 N2 H2B . . 120.2
H2A N2 H2B . . 120.0
C10 N3 H3A . . 120.9
C10 N3 H3B . . 119.0
H3A N3 H3B . . 120.0
C10 N3 H3'A . . 107.6
H3B N3 H3'A . . 117.8
C10 N3 H3'B . . 119.9
H3A N3 H3'B . . 113.0
H3'A N3 H3'B . . 94.8
C10 N4 H4A . . 117.3
C10 N4 H4B . . 122.7
H4A N4 H4B . . 120.0
C10 N4 H4'A . . 113.7
H4B N4 H4'A . . 105.2
C10 N4 H4'B . . 101.0
H4A N4 H4'B . . 135.9
H4'A N4 H4'B . . 100.1
C10 N3' H3A . . 108.0
C10 N3' H3B . . 105.1
H3A N3' H3B . . 100.6
C10 N3' H3'A . . 119.5
H3B N3' H3'A . . 130.1
C10 N3' H3'B . . 120.5
H3A N3' H3'B . . 110.8
H3'A N3' H3'B . . 120.0
C10 N4' H4A . . 101.6
C10 N4' H4B . . 124.1
H4A N4' H4B . . 92.1
C10 N4' H4'A . . 120.0
H4B N4' H4'A . . 102.4
C10 N4' H4'B . . 119.8
H4A N4' H4'B . . 124.7
H4'A N4' H4'B . . 120.0
O6 N5 O5 . . 122.81(15)
O6 N5 C3 . . 119.35(14)
O5 N5 C3 . . 117.84(15)
O1 C1 O2 . . 126.07(16)
O1 C1 C2 . . 119.37(15)
O2 C1 C2 . . 114.56(15)
C3 C2 C7 . . 116.24(15)
C3 C2 C1 . . 121.59(15)
C7 C2 C1 . . 122.16(14)
C4 C3 C2 . . 123.32(16)
C4 C3 N5 . . 116.51(15)
C2 C3 N5 . . 120.16(15)
C5 C4 C3 . . 119.54(16)
C5 C4 H4 . . 120.2
C3 C4 H4 . . 120.2
C4 C5 C6 . . 118.80(17)
C4 C5 H5 . . 120.6
C6 C5 H5 . . 120.6
C5 C6 C7 . . 121.77(17)
C5 C6 H6 . . 119.1
C7 C6 H6 . . 119.1
C6 C7 C2 . . 120.30(16)
C6 C7 C8 . . 117.45(16)
C2 C7 C8 . . 122.22(15)
O4 C8 O3 . . 124.33(16)
O4 C8 C7 . . 119.46(16)
O3 C8 C7 . . 116.20(15)
N1 C9 N2 . . 120.25(17)
N1 C9 S1 . . 116.95(14)
N2 C9 S1 . . 122.79(14)
N3 C10 N4' . . 109.9(6)
N3 C10 N4 . . 120.6(6)
N4' C10 N3' . . 117.1(6)
N4 C10 N3' . . 120.6(6)
N3 C10 S2 . . 124.9(5)
N4' C10 S2 . . 121.1(4)
N4 C10 S2 . . 114.5(4)
N3' C10 S2 . . 121.8(5)
H7A O7 H7B . . 111.7

loop_
_geom_bond_atom_site_label_1
_geom_bond_atom_site_label_2
_geom_bond_site_symmetry_2
_geom_bond_distance
Zn1 O3 3_666 1.9801(13)
Zn1 O2 . 1.9839(13)
Zn1 S1 . 2.3018(8)
Zn1 S2 . 2.3093(10)
S1 C9 . 1.7295(18)
S2 C10 . 1.730(2)
O1 C1 . 1.234(2)
O2 C1 . 1.282(2)
O3 C8 . 1.281(2)
O3 Zn1 3_666 1.9801(13)
O4 C8 . 1.234(2)
O5 N5 . 1.2359(19)
O6 N5 . 1.222(2)
N1 C9 . 1.315(2)
N1 H1A . 0.9000
N1 H1B . 0.9000
N2 C9 . 1.322(2)
N2 H2A . 0.9000
N2 H2B . 0.9001
N3 C10 . 1.290(7)
N3 H3A . 0.9000
N3 H3B . 0.8999
N3 H3'A . 1.1353
N3 H3'B . 0.9767
N4 C10 . 1.348(6)
N4 H4A . 0.8999
N4 H4B . 0.9000
N4 H4'A . 0.9136
N4 H4'B . 1.1135
N3' C10 . 1.353(8)
N3' H3A . 1.0006
N3' H3B . 1.0258
N3' H3'A . 0.9000
N3' H3'B . 0.8999
N4' C10 . 1.291(6)
N4' H4A . 1.2029
N4' H4B . 0.9480
N4' H4'A . 0.9001
N4' H4'B . 0.9000
N5 C3 . 1.475(2)
C1 C2 . 1.521(2)
C2 C3 . 1.400(2)
C2 C7 . 1.403(2)
C3 C4 . 1.382(3)
C4 C5 . 1.374(3)
C4 H4 . 0.9300
C5 C6 . 1.387(2)
C5 H5 . 0.9300
C6 C7 . 1.390(2)
C6 H6 . 0.9300
C7 C8 . 1.513(2)
O7 H7A . 0.8510
O7 H7B . 0.8508

loop_
_geom_hbond_atom_site_label_D
_geom_hbond_atom_site_label_H
_geom_hbond_atom_site_label_A
_geom_hbond_site_symmetry_A
_geom_hbond_distance_DH
_geom_hbond_distance_HA
_geom_hbond_distance_DA
_geom_hbond_angle_DHA
O7 H7B O4 4_575 0.85 2.03 2.870(2) 169.1
O7 H7A O1 . 0.85 1.92 2.769(2) 174.8
N4' H4'B O2 3_566 0.90 1.91 2.768(9) 159.9
N4' H4'A O1 1_455 0.90 2.54 3.182(15) 129.2
N3' H3'B O7 3_666 0.90 2.48 3.110(8) 127.6
N3' H3'A O3 3_666 0.90 2.09 2.971(12) 166.4
N4 H4B O2 3_566 0.90 1.93 2.807(8) 165.2
N4 H4A O1 1_455 0.90 2.05 2.830(8) 144.3
N3 H3B O7 3_666 0.90 2.59 3.147(8) 120.7
N3 H3A O3 3_666 0.90 2.44 3.159(10) 136.9
N2 H2B O5 3_565 0.90 2.23 3.119(2) 168.0
N2 H2A O4 3_666 0.90 2.04 2.874(2) 153.2
N1 H1B O7 3_665 0.90 2.15 2.968(2) 151.2

loop_
_geom_torsion_atom_site_label_1
_geom_torsion_atom_site_label_2
_geom_torsion_atom_site_label_3
_geom_torsion_atom_site_label_4
_geom_torsion_site_symmetry_1
_geom_torsion
O3 Zn1 S1 C9 3_666 91.23(8)
O2 Zn1 S1 C9 . -157.10(7)
S2 Zn1 S1 C9 . -43.36(7)
O3 Zn1 S2 C10 3_666 29.72(8)
O2 Zn1 S2 C10 . -76.68(8)
S1 Zn1 S2 C10 . 166.81(7)
O3 Zn1 O2 C1 3_666 110.95(13)
S1 Zn1 O2 C1 . -11.84(13)
S2 Zn1 O2 C1 . -134.26(12)
Zn1 O2 C1 O1 . -22.5(2)
Zn1 O2 C1 C2 . 156.42(11)
O1 C1 C2 C3 . 91.4(2)
O2 C1 C2 C3 . -87.6(2)
O1 C1 C2 C7 . -87.9(2)
O2 C1 C2 C7 . 93.14(19)
C7 C2 C3 C4 . 1.3(3)
C1 C2 C3 C4 . -178.07(16)
C7 C2 C3 N5 . -177.58(15)
C1 C2 C3 N5 . 3.1(2)
O6 N5 C3 C4 . -178.06(17)
O5 N5 C3 C4 . 1.2(2)
O6 N5 C3 C2 . 0.9(2)
O5 N5 C3 C2 . -179.85(16)
C2 C3 C4 C5 . 0.0(3)
N5 C3 C4 C5 . 178.91(16)
C3 C4 C5 C6 . -1.5(3)
C4 C5 C6 C7 . 1.7(3)
C5 C6 C7 C2 . -0.3(3)
C5 C6 C7 C8 . -178.29(16)
C3 C2 C7 C6 . -1.1(2)
C1 C2 C7 C6 . 178.24(16)
C3 C2 C7 C8 . 176.76(15)
C1 C2 C7 C8 . -3.9(2)
Zn1 O3 C8 O4 3_666 13.0(2)
Zn1 O3 C8 C7 3_666 -166.24(11)
C6 C7 C8 O4 . -6.8(2)
C2 C7 C8 O4 . 175.24(17)
C6 C7 C8 O3 . 172.46(16)
C2 C7 C8 O3 . -5.5(2)
Zn1 S1 C9 N1 . 154.73(13)
Zn1 S1 C9 N2 . -25.98(16)
Zn1 S2 C10 N3 . -38.9(8)
Zn1 S2 C10 N4' . 166.3(9)
Zn1 S2 C10 N4 . 143.9(5)
Zn1 S2 C10 N3' . -16.2(6)
